data_7048661
loop_
_publ_author_name
'Sampford, Katharine R.'
'Carden, Jamie L.'
'Kidner, Edward B.'
'Berry, Abigail'
'Cavell, Kingsley J.'
'Murphy, Damien M.'
'Kariuki, Benson M.'
'Newman, Paul D.'

_publ_section_title
;
 Twisting the arm: structural constraints in bicyclic expanded-ring
 N-heterocyclic carbenes.
;
_journal_issue 5
_journal_name_full 'Dalton transactions (Cambridge, England : 2003)'
_journal_page_first 1850
_journal_page_last 1858
_journal_paper_doi 10.1039/c8dt04462g
_journal_volume 48
_journal_year 2019
_chemical_formula_moiety 'C11 H22 Au Cl N2'
_chemical_formula_sum 'C11 H22 Au Cl N2'
_chemical_formula_weight 414.72
_space_group_crystal_system monoclinic
_space_group_IT_number 14
_space_group_name_Hall '-P 2ybc'
_space_group_name_H-M_alt 'P 1 21/c 1'
_symmetry_space_group_name_Hall '-P 2ybc'
_symmetry_space_group_name_H-M 'P 1 21/c 1'
_atom_sites_solution_hydrogens geom
_audit_creation_method SHELXL-2018/1
_audit_update_record
;
2018-12-10 deposited with the CCDC.
2018-12-11 downloaded from the CCDC.
;
_cell_angle_alpha 90
_cell_angle_beta 91.032(2)
_cell_angle_gamma 90
_cell_formula_units_Z 4
_cell_length_a 9.3774(2)
_cell_length_b 8.3117(2)
_cell_length_c 17.1446(4)
_cell_measurement_reflns_used 2622
_cell_measurement_temperature 150(2)
_cell_measurement_theta_max 27.485
_cell_measurement_theta_min 0.998
_cell_volume 1336.07(5)
_computing_cell_refinement 'HKL Scalepack (Otwinowski & Minor 1997)'
_computing_data_collection 'Collect (Bruker AXS BV, 1997-2004)'
_computing_data_reduction 'HKL Denzo and Scalepack (Otwinowski & Minor 1997)'
_computing_molecular_graphics ORTEP-3
_computing_publication_material WinGX
_computing_structure_refinement 'SHELXL-2018/1 (Sheldrick, 2018)'
_computing_structure_solution SHELXS
_diffrn_ambient_temperature 150(2)
_diffrn_measured_fraction_theta_full 0.993
_diffrn_measured_fraction_theta_max 0.992
_diffrn_measurement_device_type KappaCCD
_diffrn_measurement_method 'CCD rotation images, thick slices'
_diffrn_radiation_type MoK\a
_diffrn_radiation_wavelength 0.71073
_diffrn_reflns_av_R_equivalents 0.0230
_diffrn_reflns_av_unetI/netI 0.0369
_diffrn_reflns_Laue_measured_fraction_full 0.993
_diffrn_reflns_Laue_measured_fraction_max 0.992
_diffrn_reflns_limit_h_max 12
_diffrn_reflns_limit_h_min -12
_diffrn_reflns_limit_k_max 10
_diffrn_reflns_limit_k_min -9
_diffrn_reflns_limit_l_max 22
_diffrn_reflns_limit_l_min -22
_diffrn_reflns_number 4942
_diffrn_reflns_point_group_measured_fraction_full 0.993
_diffrn_reflns_point_group_measured_fraction_max 0.992
_diffrn_reflns_theta_full 25.242
_diffrn_reflns_theta_max 27.479
_diffrn_reflns_theta_min 2.376
_exptl_absorpt_coefficient_mu 11.184
_exptl_absorpt_correction_T_max 0.6632
_exptl_absorpt_correction_T_min 0.2132
_exptl_absorpt_correction_type empirical
_exptl_absorpt_process_details Sadabs
_exptl_crystal_colour colourless
_exptl_crystal_density_diffrn 2.062
_exptl_crystal_description plate
_exptl_crystal_F_000 792
_exptl_crystal_size_max 0.200
_exptl_crystal_size_mid 0.200
_exptl_crystal_size_min 0.040
_refine_diff_density_max 1.295
_refine_diff_density_min -2.503
_refine_diff_density_rms 0.216
_refine_ls_extinction_method none
_refine_ls_goodness_of_fit_ref 1.109
_refine_ls_hydrogen_treatment constr
_refine_ls_matrix_type full
_refine_ls_number_parameters 140
_refine_ls_number_reflns 3042
_refine_ls_number_restraints 0
_refine_ls_restrained_S_all 1.109
_refine_ls_R_factor_all 0.0302
_refine_ls_R_factor_gt 0.0279
_refine_ls_shift/su_max 0.002
_refine_ls_shift/su_mean 0.000
_refine_ls_structure_factor_coef Fsqd
_refine_ls_weighting_details 'w=1/[\s^2^(Fo^2^)+(0.0368P)^2^+4.5962P] where P=(Fo^2^+2Fc^2^)/3'
_refine_ls_weighting_scheme calc
_refine_ls_wR_factor_gt 0.0705
_refine_ls_wR_factor_ref 0.0715
_reflns_Friedel_coverage 0.000
_reflns_number_gt 2907
_reflns_number_total 3042
_reflns_threshold_expression 'I > 2\s(I)'
_cod_data_source_file c8dt04462g2.cif
_cod_data_source_block kjc1235
_cod_depositor_comments 'Adding full bibliography for 7048655--7048669.cif.'
_cod_database_code 7048661
_shelx_shelxl_version_number 2018/1
_shelx_space_group_comment
;
The symmetry employed for this shelxl refinement is uniquely defined
by the following loop, which should always be used as a source of
symmetry information in preference to the above space-group names.
They are only intended as comments.
;
_shelx_estimated_absorpt_t_min 0.213
_shelx_estimated_absorpt_t_max 0.663

loop_
_space_group_symop_operation_xyz
'x, y, z'
'-x, y+1/2, -z+1/2'
'-x, -y, -z'
'x, -y-1/2, z-1/2'

loop_
_atom_site_label
_atom_site_type_symbol
_atom_site_fract_x
_atom_site_fract_y
_atom_site_fract_z
_atom_site_U_iso_or_equiv
_atom_site_adp_type
_atom_site_occupancy
_atom_site_site_symmetry_order
_atom_site_calc_flag
_atom_site_refinement_flags_posn
_atom_site_refinement_flags_adp
C1 C 0.6375(4) -0.0378(5) 0.8907(2) 0.0116(8) Uani 1 1 d . .
C2 C 0.7289(5) 0.1799(6) 0.8011(3) 0.0205(9) Uani 1 1 d . .
H2A H 0.790985 0.257089 0.829647 0.025 Uiso 1 1 calc R U
H2B H 0.673838 0.241237 0.761252 0.025 Uiso 1 1 calc R U
C3 C 0.8219(6) 0.0597(7) 0.7602(3) 0.0250(10) Uani 1 1 d . .
H3A H 0.859747 0.109655 0.712386 0.030 Uiso 1 1 calc R U
H3B H 0.763133 -0.033928 0.744169 0.030 Uiso 1 1 calc R U
C4 C 0.9461(5) 0.0017(6) 0.8111(3) 0.0256(11) Uani 1 1 d . .
H4A H 0.981545 -0.102335 0.791103 0.031 Uiso 1 1 calc R U
H4B H 1.024999 0.080616 0.809301 0.031 Uiso 1 1 calc R U
C5 C 0.8986(5) -0.0187(6) 0.8946(3) 0.0194(9) Uani 1 1 d . .
H5A H 0.974252 -0.075761 0.924616 0.023 Uiso 1 1 calc R U
H5B H 0.886593 0.088948 0.918316 0.023 Uiso 1 1 calc R U
C6 C 0.4925(5) 0.2001(5) 0.8647(3) 0.0155(8) Uani 1 1 d . .
H6 H 0.444309 0.157369 0.911986 0.019 Uiso 1 1 calc R U
C7 C 0.3917(6) 0.1722(6) 0.7962(3) 0.0240(10) Uani 1 1 d . .
H7A H 0.432140 0.219201 0.749074 0.036 Uiso 1 1 calc R U
H7B H 0.299614 0.222983 0.806566 0.036 Uiso 1 1 calc R U
H7C H 0.377941 0.056355 0.788562 0.036 Uiso 1 1 calc R U
C8 C 0.5200(6) 0.3797(6) 0.8795(3) 0.0234(10) Uani 1 1 d . .
H8A H 0.582098 0.392372 0.925658 0.035 Uiso 1 1 calc R U
H8B H 0.429185 0.434585 0.888078 0.035 Uiso 1 1 calc R U
H8C H 0.566427 0.426762 0.834062 0.035 Uiso 1 1 calc R U
C9 C 0.7738(5) -0.2728(5) 0.9359(3) 0.0165(8) Uani 1 1 d . .
H9 H 0.674891 -0.317200 0.938571 0.020 Uiso 1 1 calc R U
C10 C 0.8346(5) -0.2668(6) 1.0190(3) 0.0222(9) Uani 1 1 d . .
H10A H 0.937624 -0.247319 1.017525 0.033 Uiso 1 1 calc R U
H10B H 0.816677 -0.369541 1.045096 0.033 Uiso 1 1 calc R U
H10C H 0.788702 -0.179702 1.047771 0.033 Uiso 1 1 calc R U
C11 C 0.8606(5) -0.3865(6) 0.8853(3) 0.0227(10) Uani 1 1 d . .
H11A H 0.821483 -0.385913 0.831936 0.034 Uiso 1 1 calc R U
H11B H 0.855821 -0.495702 0.906620 0.034 Uiso 1 1 calc R U
H11C H 0.960157 -0.350678 0.884973 0.034 Uiso 1 1 calc R U
N1 N 0.6279(4) 0.1078(5) 0.8567(2) 0.0142(7) Uani 1 1 d . .
N2 N 0.7633(4) -0.1092(4) 0.9009(2) 0.0138(7) Uani 1 1 d . .
Cl1 Cl 0.23974(11) -0.26772(14) 0.94766(7) 0.0211(2) Uani 1 1 d . .
Au1 Au 0.45390(2) -0.14802(2) 0.92098(2) 0.01094(8) Uani 1 1 d . .

loop_
_atom_site_aniso_label
_atom_site_aniso_U_11
_atom_site_aniso_U_22
_atom_site_aniso_U_33
_atom_site_aniso_U_23
_atom_site_aniso_U_13
_atom_site_aniso_U_12
C1 0.0105(18) 0.0156(19) 0.0086(18) -0.0019(15) 0.0002(14) -0.0018(15)
C2 0.018(2) 0.022(2) 0.022(2) 0.0081(19) 0.0046(18) -0.0050(18)
C3 0.027(3) 0.030(3) 0.019(2) 0.003(2) 0.0084(19) -0.005(2)
C4 0.017(2) 0.028(2) 0.032(3) 0.000(2) 0.011(2) -0.0051(19)
C5 0.009(2) 0.019(2) 0.030(3) 0.0033(18) -0.0019(17) -0.0049(16)
C6 0.016(2) 0.016(2) 0.015(2) 0.0028(17) -0.0014(16) 0.0003(16)
C7 0.026(3) 0.030(2) 0.016(2) -0.0023(19) -0.007(2) 0.001(2)
C8 0.030(3) 0.016(2) 0.024(3) 0.0024(19) 0.000(2) -0.0001(19)
C9 0.0106(19) 0.0132(19) 0.026(2) 0.0011(17) -0.0011(16) -0.0011(15)
C10 0.019(2) 0.026(2) 0.022(2) 0.002(2) -0.0002(18) -0.0014(19)
C11 0.016(2) 0.021(2) 0.031(3) -0.006(2) -0.0023(19) 0.0024(18)
N1 0.0138(18) 0.0152(16) 0.0136(17) 0.0021(14) 0.0017(14) -0.0010(14)
N2 0.0092(17) 0.0123(15) 0.0199(19) 0.0006(14) 0.0003(14) -0.0024(13)
Cl1 0.0092(5) 0.0264(5) 0.0276(6) 0.0010(5) 0.0016(4) -0.0052(4)
Au1 0.00641(11) 0.01421(11) 0.01216(11) 0.00104(5) -0.00066(7) -0.00064(5)

loop_
_atom_type_symbol
_atom_type_description
_atom_type_scat_dispersion_real
_atom_type_scat_dispersion_imag
_atom_type_scat_source
C C 0.0033 0.0016 'International Tables Vol C Tables 4.2.6.8 and 6.1.1.4'
H H 0.0000 0.0000 'International Tables Vol C Tables 4.2.6.8 and 6.1.1.4'
N N 0.0061 0.0033 'International Tables Vol C Tables 4.2.6.8 and 6.1.1.4'
Cl Cl 0.1484 0.1585 'International Tables Vol C Tables 4.2.6.8 and 6.1.1.4'
Au Au -2.0133 8.8022 'International Tables Vol C Tables 4.2.6.8 and 6.1.1.4'

loop_
_geom_angle_atom_site_label_1
_geom_angle_atom_site_label_2
_geom_angle_atom_site_label_3
_geom_angle
N2 C1 N1 120.7(4)
N2 C1 Au1 121.4(3)
N1 C1 Au1 117.8(3)
N1 C2 C3 114.4(4)
N1 C2 H2A 108.7
C3 C2 H2A 108.7
N1 C2 H2B 108.7
C3 C2 H2B 108.7
H2A C2 H2B 107.6
C2 C3 C4 112.7(4)
C2 C3 H3A 109.0
C4 C3 H3A 109.0
C2 C3 H3B 109.0
C4 C3 H3B 109.0
H3A C3 H3B 107.8
C5 C4 C3 110.0(4)
C5 C4 H4A 109.7
C3 C4 H4A 109.7
C5 C4 H4B 109.7
C3 C4 H4B 109.7
H4A C4 H4B 108.2
N2 C5 C4 113.1(4)
N2 C5 H5A 109.0
C4 C5 H5A 109.0
N2 C5 H5B 109.0
C4 C5 H5B 109.0
H5A C5 H5B 107.8
N1 C6 C7 111.8(4)
N1 C6 C8 112.0(4)
C7 C6 C8 112.2(4)
N1 C6 H6 106.8
C7 C6 H6 106.8
C8 C6 H6 106.8
C6 C7 H7A 109.5
C6 C7 H7B 109.5
H7A C7 H7B 109.5
C6 C7 H7C 109.5
H7A C7 H7C 109.5
H7B C7 H7C 109.5
C6 C8 H8A 109.5
C6 C8 H8B 109.5
H8A C8 H8B 109.5
C6 C8 H8C 109.5
H8A C8 H8C 109.5
H8B C8 H8C 109.5
N2 C9 C10 111.6(4)
N2 C9 C11 111.6(4)
C10 C9 C11 110.9(4)
N2 C9 H9 107.5
C10 C9 H9 107.5
C11 C9 H9 107.5
C9 C10 H10A 109.5
C9 C10 H10B 109.5
H10A C10 H10B 109.5
C9 C10 H10C 109.5
H10A C10 H10C 109.5
H10B C10 H10C 109.5
C9 C11 H11A 109.5
C9 C11 H11B 109.5
H11A C11 H11B 109.5
C9 C11 H11C 109.5
H11A C11 H11C 109.5
H11B C11 H11C 109.5
C1 N1 C2 127.1(4)
C1 N1 C6 118.2(4)
C2 N1 C6 114.0(4)
C1 N2 C5 121.5(4)
C1 N2 C9 120.8(4)
C5 N2 C9 116.3(3)
C1 Au1 Cl1 176.31(12)

loop_
_geom_bond_atom_site_label_1
_geom_bond_atom_site_label_2
_geom_bond_distance
C1 N2 1.330(6)
C1 N1 1.346(6)
C1 Au1 2.026(4)
C2 N1 1.483(6)
C2 C3 1.507(7)
C2 H2A 0.9900
C2 H2B 0.9900
C3 C4 1.521(8)
C3 H3A 0.9900
C3 H3B 0.9900
C4 C5 1.515(7)
C4 H4A 0.9900
C4 H4B 0.9900
C5 N2 1.481(5)
C5 H5A 0.9900
C5 H5B 0.9900
C6 N1 1.492(6)
C6 C7 1.513(6)
C6 C8 1.535(6)
C6 H6 1.0000
C7 H7A 0.9800
C7 H7B 0.9800
C7 H7C 0.9800
C8 H8A 0.9800
C8 H8B 0.9800
C8 H8C 0.9800
C9 N2 1.489(5)
C9 C10 1.526(6)
C9 C11 1.528(6)
C9 H9 1.0000
C10 H10A 0.9800
C10 H10B 0.9800
C10 H10C 0.9800
C11 H11A 0.9800
C11 H11B 0.9800
C11 H11C 0.9800
Cl1 Au1 2.2946(10)
